data_7131599
loop_
_publ_author_name
'Mutra, Mohana Reddy'
'Li, Jing'
'Wang, Jeh-Jeng'

_publ_section_title
;
 Light-mediated sulfonyl-iodination of ynamides and internal alkynes.
;
_journal_issue 43
_journal_name_full 'Chemical communications (Cambridge, England)'
_journal_page_first 6584
_journal_page_last 6587
_journal_paper_doi 10.1039/d3cc00842h
_journal_volume 59
_journal_year 2023
_chemical_formula_moiety 'C22 H19 I O4 S2'
_chemical_formula_sum 'C22 H19 I O4 S2'
_chemical_formula_weight 538.39
_space_group_crystal_system triclinic
_space_group_IT_number 2
_space_group_name_Hall '-P 1'
_space_group_name_H-M_alt 'P -1'
_atom_sites_solution_hydrogens geom
_atom_sites_solution_primary dual
_audit_creation_date 2021-07-13
_audit_creation_method
;
Olex2 1.3-ac4
(compiled 2019.04.23 svn.r3594 for Rigaku Oxford Diffraction, GUI svn.r5739)
;
_audit_update_record
;
2022-12-30 deposited with the CCDC.	2023-04-26 downloaded from the CCDC.
;
_cell_angle_alpha 96.973(2)
_cell_angle_beta 96.425(2)
_cell_angle_gamma 102.531(2)
_cell_formula_units_Z 2
_cell_length_a 6.7880(2)
_cell_length_b 12.1573(2)
_cell_length_c 13.6372(3)
_cell_measurement_reflns_used 18813
_cell_measurement_temperature 113(2)
_cell_measurement_theta_max 27.0130
_cell_measurement_theta_min 1.7470
_cell_volume 1079.30(5)
_computing_cell_refinement 'CrysAlisPro 1.171.41.56a (Rigaku OD, 2020)'
_computing_data_collection 'CrysAlisPro 1.171.41.56a (Rigaku OD, 2020)'
_computing_data_reduction 'CrysAlisPro 1.171.41.56a (Rigaku OD, 2020)'
_computing_molecular_graphics 'Olex2 (Dolomanov et al., 2009)'
_computing_publication_material 'Olex2 (Dolomanov et al., 2009)'
_computing_structure_refinement 'ShelXL (Sheldrick, 2015)'
_computing_structure_solution 'ShelXT (Sheldrick, 2015)'
_diffrn_ambient_temperature 113(2)
_diffrn_detector 'Hybrid Pixel Array Detector'
_diffrn_detector_area_resol_mean 10.0000
_diffrn_measured_fraction_theta_full 0.997
_diffrn_measured_fraction_theta_max 0.997
_diffrn_measurement_details
;
List of Runs (angles in degrees, time in seconds):

  # Type    Start    End  Width  t~exp~   \w     \q     \k     \f   Frames
#--------------------------------------------------------------------------
  1  \w    -17.00 100.00   0.50    2.19    --   10.60  82.00 120.00  234
  2  \w    -17.00 100.00   0.50    2.19    --   10.60  82.00  30.00  234
  3  \w    -79.00  41.00   0.50    2.19    --   10.60 -57.00 120.00  240
  4  \w    -79.00  36.00   0.50    2.19    --   10.60 -77.00  60.00  230
  5  \w    -17.00 100.00   0.50    2.19    --   10.60  82.00   0.00  234
  6  \w    -17.00 100.00   0.50    2.19    --   10.60  82.00-150.00  234
  7  \w    -15.00 100.00   0.50    2.19    --   10.60  77.00 120.00  230
  8  \w    -17.00 100.00   0.50    2.19    --   10.60  82.00 -60.00  234
  9  \w    -79.00  41.00   0.50    2.19    --   10.60 -57.00 150.00  240
 10  \w    -79.00  48.00   0.50    2.19    --   10.60 -38.00-150.00  254
 11  \w    -17.00 100.00   0.50    2.19    --   10.60  82.00-180.00  234
 12  \w   -100.00  17.00   0.50    2.19    --  -10.90 -82.00 120.00  234
 13  \w   -100.00  17.00   0.50    2.19    --  -10.90 -82.00  30.00  234
 14  \w    -38.00  79.00   0.50    2.19    --  -10.90  82.00-120.00  234
 15  \w    -36.00  34.00   0.50    2.19    --  -10.90  75.00  34.79  140
 16  \w    -38.00  79.00   0.50    2.19    --  -10.90  82.00 -30.00  234
;
_diffrn_measurement_device 'four-circle diffractometer'
_diffrn_measurement_device_type 'XtaLAB Pro II AFC12 (RINC): Kappa single'
_diffrn_measurement_method '\w scans'
_diffrn_orient_matrix_type 'CrysAlisPro convention (1999,Acta A55,543-557)'
_diffrn_orient_matrix_UB_11 0.0254765000
_diffrn_orient_matrix_UB_12 -0.0383848000
_diffrn_orient_matrix_UB_13 0.0318001000
_diffrn_orient_matrix_UB_21 -0.0528156000
_diffrn_orient_matrix_UB_22 -0.0467004000
_diffrn_orient_matrix_UB_23 -0.0366270000
_diffrn_orient_matrix_UB_31 0.0908714000
_diffrn_orient_matrix_UB_32 0.0004353000
_diffrn_orient_matrix_UB_33 -0.0212139000
_diffrn_radiation_monochromator mirror
_diffrn_radiation_probe x-ray
_diffrn_radiation_type 'Mo K\a'
_diffrn_radiation_wavelength 0.71073
_diffrn_reflns_av_R_equivalents 0.0600
_diffrn_reflns_av_unetI/netI 0.0308
_diffrn_reflns_Laue_measured_fraction_full 0.997
_diffrn_reflns_Laue_measured_fraction_max 0.997
_diffrn_reflns_limit_h_max 8
_diffrn_reflns_limit_h_min -8
_diffrn_reflns_limit_k_max 14
_diffrn_reflns_limit_k_min -14
_diffrn_reflns_limit_l_max 16
_diffrn_reflns_limit_l_min -16
_diffrn_reflns_number 31169
_diffrn_reflns_point_group_measured_fraction_full 0.997
_diffrn_reflns_point_group_measured_fraction_max 0.997
_diffrn_reflns_theta_full 24.996
_diffrn_reflns_theta_max 24.996
_diffrn_reflns_theta_min 2.129
_diffrn_source 'micro-focus sealed X-ray tube'
_diffrn_source_type 'Rigaku (Mo) X-ray Source'
_exptl_absorpt_coefficient_mu 1.703
_exptl_absorpt_correction_T_max 1.00000
_exptl_absorpt_correction_T_min 0.58976
_exptl_absorpt_correction_type multi-scan
_exptl_absorpt_process_details
;
CrysAlisPro 1.171.41.56a (Rigaku Oxford Diffraction, 2020)
Empirical absorption correction using spherical harmonics,
 implemented in SCALE3 ABSPACK scaling algorithm.
;
_exptl_crystal_colour yellow
_exptl_crystal_colour_primary yellow
_exptl_crystal_density_diffrn 1.657
_exptl_crystal_description block
_exptl_crystal_F_000 536
_exptl_crystal_size_max 0.4
_exptl_crystal_size_mid 0.2
_exptl_crystal_size_min 0.2
_refine_diff_density_max 1.001
_refine_diff_density_min -1.180
_refine_diff_density_rms 0.098
_refine_ls_extinction_method none
_refine_ls_goodness_of_fit_ref 1.059
_refine_ls_hydrogen_treatment constr
_refine_ls_matrix_type full
_refine_ls_number_parameters 264
_refine_ls_number_reflns 3786
_refine_ls_number_restraints 0
_refine_ls_restrained_S_all 1.059
_refine_ls_R_factor_all 0.0342
_refine_ls_R_factor_gt 0.0310
_refine_ls_shift/su_max 0.001
_refine_ls_shift/su_mean 0.000
_refine_ls_structure_factor_coef Fsqd
_refine_ls_weighting_details 'w=1/[\s^2^(Fo^2^)+(0.0486P)^2^+0.8267P] where P=(Fo^2^+2Fc^2^)/3'
_refine_ls_weighting_scheme calc
_refine_ls_wR_factor_gt 0.0789
_refine_ls_wR_factor_ref 0.0809
_reflns_Friedel_coverage 0.000
_reflns_number_gt 3475
_reflns_number_total 3786
_reflns_threshold_expression 'I > 2\s(I)'
_cod_data_source_file d3cc00842h2.cif
_cod_data_source_block k11007-jjw-c
_cod_depositor_comments 'Adding full bibliography for 7131597--7131600.cif.'
_cod_original_cell_volume 1079.30(4)
_cod_database_code 7131599
_shelx_shelxl_version_number 2018/3
_shelx_space_group_comment
;
The symmetry employed for this shelxl refinement is uniquely defined
by the following loop, which should always be used as a source of
symmetry information in preference to the above space-group names.
They are only intended as comments.
;
_diffrn_oxdiff_digest_frames
;
01d6a396695e3e7d1ba8342cf7125fb41c00025a093
;
_reflns_odcompleteness_completeness 99.36
_reflns_odcompleteness_iscentric 1
_reflns_odcompleteness_theta 26.32
_olex2_refinement_description
;
1. Fixed Uiso
 At 1.2 times of:
  All C(H) groups
 At 1.5 times of:
  All C(H,H,H) groups
2.a Aromatic/amide H refined with riding coordinates:
 C4(H4), C5(H5), C6(H6), C7(H7), C8(H8), C10(H10), C11(H11), C13(H13),
 C14(H14), C17(H17), C18(H18), C20(H20), C21(H21)
2.b Idealised Me refined as rotating group:
 C15(H15A,H15B,H15C), C22(H22A,H22B,H22C)
;
_smtbx_masks_void_probe_radius 1.2
_smtbx_masks_void_truncation_radius 1.2
_olex2_submission_special_instructions 'No special instructions were received'
_oxdiff_exptl_absorpt_empirical_details
;
Empirical correction (ABSPACK) includes:
- Absorption correction using spherical harmonics
- Frame scaling
;
_oxdiff_exptl_absorpt_empirical_full_max 1.889
_oxdiff_exptl_absorpt_empirical_full_min 0.729

loop_
_space_group_symop_operation_xyz
'x, y, z'
'-x, -y, -z'

loop_
_atom_site_label
_atom_site_type_symbol
_atom_site_fract_x
_atom_site_fract_y
_atom_site_fract_z
_atom_site_U_iso_or_equiv
_atom_site_adp_type
_atom_site_occupancy
_atom_site_site_symmetry_order
_atom_site_calc_flag
_atom_site_refinement_flags_posn
_atom_site_refinement_flags_adp
_atom_site_refinement_flags_occupancy
_atom_site_disorder_assembly
_atom_site_disorder_group
I1 I 0.74312(3) 1.00620(2) 0.42165(2) 0.02586(10) Uani 1 1 d . . . . .
S1 S 0.82134(12) 0.72808(6) 0.36437(6) 0.02191(18) Uani 1 1 d . . . . .
S2 S 0.66642(12) 0.71650(6) 0.14393(5) 0.01986(18) Uani 1 1 d . . . . .
O1 O 1.0083(3) 0.80630(19) 0.41081(16) 0.0271(5) Uani 1 1 d . . . . .
O2 O 0.8287(4) 0.61653(19) 0.31810(17) 0.0289(5) Uani 1 1 d . . . . .
O3 O 0.8588(3) 0.68886(18) 0.13208(17) 0.0266(5) Uani 1 1 d . . . . .
O4 O 0.5910(4) 0.78589(18) 0.07752(16) 0.0279(5) Uani 1 1 d . . . . .
C1 C 0.6965(5) 0.7926(2) 0.2697(2) 0.0195(6) Uani 1 1 d . . . . .
C2 C 0.6456(5) 0.8930(2) 0.2869(2) 0.0188(6) Uani 1 1 d . . . . .
C3 C 0.5174(5) 0.9437(2) 0.2179(2) 0.0190(6) Uani 1 1 d . . . . .
C4 C 0.3063(5) 0.9079(3) 0.2077(2) 0.0264(7) Uani 1 1 d . . . . .
H4 H 0.246492 0.851219 0.242387 0.032 Uiso 1 1 calc R . . . .
C5 C 0.1846(5) 0.9569(3) 0.1456(3) 0.0308(8) Uani 1 1 d . . . . .
H5 H 0.043432 0.932472 0.138358 0.037 Uiso 1 1 calc R . . . .
C6 C 0.2732(5) 1.0421(3) 0.0944(2) 0.0281(7) Uani 1 1 d . . . . .
H6 H 0.191580 1.074591 0.052735 0.034 Uiso 1 1 calc R . . . .
C7 C 0.4836(5) 1.0788(3) 0.1055(2) 0.0258(7) Uani 1 1 d . . . . .
H7 H 0.543105 1.135707 0.070910 0.031 Uiso 1 1 calc R . . . .
C8 C 0.6051(5) 1.0313(2) 0.1676(2) 0.0215(7) Uani 1 1 d . . . . .
H8 H 0.746112 1.057689 0.176069 0.026 Uiso 1 1 calc R . . . .
C9 C 0.6455(5) 0.7095(3) 0.4504(2) 0.0256(7) Uani 1 1 d . . . . .
C10 C 0.4559(6) 0.6364(3) 0.4192(3) 0.0348(8) Uani 1 1 d . . . . .
H10 H 0.422526 0.598130 0.354085 0.042 Uiso 1 1 calc R . . . .
C11 C 0.3165(6) 0.6208(3) 0.4859(3) 0.0361(9) Uani 1 1 d . . . . .
H11 H 0.188799 0.571995 0.465063 0.043 Uiso 1 1 calc R . . . .
C12 C 0.3650(6) 0.6773(3) 0.5841(3) 0.0309(8) Uani 1 1 d . . . . .
C13 C 0.5574(6) 0.7477(3) 0.6142(3) 0.0343(8) Uani 1 1 d . . . . .
H13 H 0.592750 0.783877 0.679970 0.041 Uiso 1 1 calc R . . . .
C14 C 0.6989(6) 0.7655(3) 0.5481(2) 0.0293(8) Uani 1 1 d . . . . .
H14 H 0.826926 0.813916 0.568829 0.035 Uiso 1 1 calc R . . . .
C15 C 0.2097(6) 0.6628(3) 0.6552(3) 0.0417(10) Uani 1 1 d . . . . .
H15A H 0.082887 0.673412 0.623715 0.063 Uiso 1 1 calc GR . . . .
H15B H 0.257727 0.718231 0.714241 0.063 Uiso 1 1 calc GR . . . .
H15C H 0.189751 0.587600 0.673092 0.063 Uiso 1 1 calc GR . . . .
C16 C 0.4756(5) 0.5912(2) 0.1383(2) 0.0201(6) Uani 1 1 d . . . . .
C17 C 0.2745(5) 0.5988(3) 0.1266(3) 0.0360(9) Uani 1 1 d . . . . .
H17 H 0.241367 0.668915 0.124388 0.043 Uiso 1 1 calc R . . . .
C18 C 0.1237(6) 0.5003(3) 0.1185(3) 0.0477(11) Uani 1 1 d . . . . .
H18 H -0.011888 0.505229 0.112058 0.057 Uiso 1 1 calc R . . . .
C19 C 0.1673(5) 0.3950(3) 0.1195(3) 0.0313(8) Uani 1 1 d . . . . .
C20 C 0.3707(5) 0.3898(3) 0.1315(2) 0.0274(7) Uani 1 1 d . . . . .
H20 H 0.403426 0.319625 0.133204 0.033 Uiso 1 1 calc R . . . .
C21 C 0.5253(5) 0.4869(3) 0.1409(2) 0.0255(7) Uani 1 1 d . . . . .
H21 H 0.661028 0.482216 0.148952 0.031 Uiso 1 1 calc R . . . .
C22 C 0.0003(6) 0.2874(3) 0.1052(3) 0.0441(10) Uani 1 1 d . . . . .
H22A H -0.001677 0.243746 0.041405 0.066 Uiso 1 1 calc GR . . . .
H22B H -0.128774 0.306972 0.108163 0.066 Uiso 1 1 calc GR . . . .
H22C H 0.025140 0.243198 0.157013 0.066 Uiso 1 1 calc GR . . . .

loop_
_atom_site_aniso_label
_atom_site_aniso_U_11
_atom_site_aniso_U_22
_atom_site_aniso_U_33
_atom_site_aniso_U_23
_atom_site_aniso_U_13
_atom_site_aniso_U_12
I1 0.03743(16) 0.01870(13) 0.02152(14) -0.00013(9) -0.00321(10) 0.01221(10)
S1 0.0297(4) 0.0162(4) 0.0206(4) 0.0029(3) -0.0032(3) 0.0104(3)
S2 0.0276(4) 0.0143(4) 0.0185(4) 0.0026(3) 0.0020(3) 0.0071(3)
O1 0.0271(12) 0.0259(12) 0.0269(12) 0.0018(10) -0.0060(10) 0.0096(10)
O2 0.0422(15) 0.0188(11) 0.0282(12) 0.0022(10) -0.0020(11) 0.0170(11)
O3 0.0272(12) 0.0216(11) 0.0316(12) -0.0004(9) 0.0089(10) 0.0068(10)
O4 0.0466(15) 0.0200(11) 0.0200(11) 0.0065(9) 0.0021(10) 0.0136(11)
C1 0.0240(17) 0.0177(15) 0.0172(15) 0.0045(12) 0.0002(12) 0.0059(13)
C2 0.0212(16) 0.0157(15) 0.0183(15) 0.0031(12) 0.0007(12) 0.0026(12)
C3 0.0263(17) 0.0130(14) 0.0183(15) 0.0002(12) 0.0007(12) 0.0081(13)
C4 0.0271(18) 0.0197(16) 0.0345(18) 0.0099(14) 0.0046(14) 0.0069(14)
C5 0.0260(18) 0.0255(17) 0.041(2) 0.0048(15) -0.0032(15) 0.0099(15)
C6 0.038(2) 0.0202(16) 0.0267(17) 0.0035(13) -0.0070(15) 0.0142(15)
C7 0.042(2) 0.0145(15) 0.0225(16) 0.0044(13) 0.0020(14) 0.0096(14)
C8 0.0251(17) 0.0155(15) 0.0233(16) 0.0010(12) 0.0004(13) 0.0061(13)
C9 0.0346(19) 0.0200(16) 0.0252(17) 0.0086(13) -0.0007(14) 0.0123(14)
C10 0.044(2) 0.0316(19) 0.0253(18) 0.0036(15) 0.0009(16) 0.0031(17)
C11 0.040(2) 0.0297(19) 0.034(2) 0.0086(16) 0.0001(17) -0.0008(17)
C12 0.047(2) 0.0214(17) 0.0316(19) 0.0133(15) 0.0079(16) 0.0169(16)
C13 0.057(2) 0.0255(18) 0.0217(17) 0.0049(14) 0.0036(16) 0.0121(17)
C14 0.037(2) 0.0249(17) 0.0250(17) 0.0053(14) -0.0021(15) 0.0070(15)
C15 0.056(3) 0.030(2) 0.046(2) 0.0147(17) 0.020(2) 0.0152(19)
C16 0.0260(17) 0.0144(15) 0.0192(15) 0.0008(12) 0.0019(13) 0.0049(13)
C17 0.030(2) 0.0184(17) 0.059(2) -0.0025(16) 0.0015(17) 0.0110(15)
C18 0.024(2) 0.029(2) 0.086(3) -0.008(2) 0.011(2) 0.0076(16)
C19 0.035(2) 0.0215(17) 0.0349(19) -0.0034(14) 0.0142(16) 0.0015(15)
C20 0.038(2) 0.0148(15) 0.0310(18) 0.0025(13) 0.0072(15) 0.0081(14)
C21 0.0297(18) 0.0200(16) 0.0290(17) 0.0018(13) 0.0038(14) 0.0120(14)
C22 0.039(2) 0.0261(19) 0.062(3) -0.0067(18) 0.019(2) -0.0016(17)

loop_
_atom_type_symbol
_atom_type_description
_atom_type_scat_dispersion_real
_atom_type_scat_dispersion_imag
_atom_type_scat_source
C C 0.0033 0.0016 'International Tables Vol C Tables 4.2.6.8 and 6.1.1.4'
H H 0.0000 0.0000 'International Tables Vol C Tables 4.2.6.8 and 6.1.1.4'
I I -0.4742 1.8119 'International Tables Vol C Tables 4.2.6.8 and 6.1.1.4'
O O 0.0106 0.0060 'International Tables Vol C Tables 4.2.6.8 and 6.1.1.4'
S S 0.1246 0.1234 'International Tables Vol C Tables 4.2.6.8 and 6.1.1.4'

loop_
_geom_angle_atom_site_label_1
_geom_angle_atom_site_label_2
_geom_angle_atom_site_label_3
_geom_angle
_geom_angle_site_symmetry_1
_geom_angle_site_symmetry_3
_geom_angle_publ_flag
O1 S1 O2 118.91(14) . . ?
O1 S1 C1 109.18(14) . . ?
O1 S1 C9 110.28(15) . . ?
O2 S1 C1 106.79(13) . . ?
O2 S1 C9 107.34(15) . . ?
C9 S1 C1 103.15(14) . . ?
O3 S2 C1 106.18(14) . . ?
O3 S2 C16 110.22(14) . . ?
O4 S2 O3 118.30(14) . . ?
O4 S2 C1 107.11(13) . . ?
O4 S2 C16 107.95(14) . . ?
C16 S2 C1 106.42(14) . . ?
S1 C1 S2 114.28(16) . . ?
C2 C1 S1 124.3(2) . . ?
C2 C1 S2 121.1(2) . . ?
C1 C2 I1 123.4(2) . . ?
C1 C2 C3 127.6(3) . . ?
C3 C2 I1 108.97(19) . . ?
C4 C3 C2 119.4(3) . . ?
C4 C3 C8 119.4(3) . . ?
C8 C3 C2 121.1(3) . . ?
C3 C4 C5 120.0(3) . . ?
C6 C5 C4 120.2(3) . . ?
C5 C6 C7 119.9(3) . . ?
C8 C7 C6 120.3(3) . . ?
C7 C8 C3 120.3(3) . . ?
C10 C9 S1 118.7(3) . . ?
C10 C9 C14 120.9(3) . . ?
C14 C9 S1 120.4(3) . . ?
C11 C10 C9 119.3(3) . . ?
C10 C11 C12 120.9(3) . . ?
C11 C12 C15 120.5(3) . . ?
C13 C12 C11 118.7(3) . . ?
C13 C12 C15 120.8(3) . . ?
C12 C13 C14 121.3(3) . . ?
C13 C14 C9 118.9(3) . . ?
C17 C16 S2 118.2(2) . . ?
C17 C16 C21 120.8(3) . . ?
C21 C16 S2 120.9(2) . . ?
C18 C17 C16 118.6(3) . . ?
C19 C18 C17 122.2(3) . . ?
C18 C19 C20 118.0(3) . . ?
C18 C19 C22 121.5(3) . . ?
C20 C19 C22 120.5(3) . . ?
C21 C20 C19 121.4(3) . . ?
C20 C21 C16 119.1(3) . . ?

loop_
_geom_bond_atom_site_label_1
_geom_bond_atom_site_label_2
_geom_bond_distance
_geom_bond_site_symmetry_2
_geom_bond_publ_flag
I1 C2 2.104(3) . ?
S1 O1 1.438(2) . ?
S1 O2 1.438(2) . ?
S1 C1 1.814(3) . ?
S1 C9 1.764(3) . ?
S2 O3 1.438(2) . ?
S2 O4 1.437(2) . ?
S2 C1 1.814(3) . ?
S2 C16 1.760(3) . ?
C1 C2 1.340(4) . ?
C2 C3 1.488(4) . ?
C3 C4 1.389(4) . ?
C3 C8 1.398(4) . ?
C4 C5 1.391(4) . ?
C5 C6 1.385(5) . ?
C6 C7 1.386(5) . ?
C7 C8 1.378(4) . ?
C9 C10 1.384(5) . ?
C9 C14 1.391(5) . ?
C10 C11 1.384(5) . ?
C11 C12 1.398(5) . ?
C12 C13 1.385(5) . ?
C12 C15 1.508(5) . ?
C13 C14 1.390(5) . ?
C16 C17 1.382(5) . ?
C16 C21 1.385(4) . ?
C17 C18 1.380(5) . ?
C18 C19 1.377(5) . ?
C19 C20 1.388(5) . ?
C19 C22 1.509(5) . ?
C20 C21 1.380(5) . ?

loop_
_smtbx_masks_void_nr
_smtbx_masks_void_average_x
_smtbx_masks_void_average_y
_smtbx_masks_void_average_z
_smtbx_masks_void_volume
_smtbx_masks_void_count_electrons
_smtbx_masks_void_content
1 0.028 0.133 0.264 8.2 0.0 ?
2 -0.028 0.867 0.736 8.2 0.0 ?
